data_4321018
loop_
_publ_author_name
'Nicolas LeBlond'
'David A. Dixon'
'Gary J. Schrobilgen'

_publ_section_title
;
 Fluoride Ion Donor Properties of TcO2F3 and ReO2F3: X-ray Crystal
 Structures of MO2F3.SbF5 (M = Tc, Re) and TcO2F3.XeO2F2 and Raman and NMR
 Spectroscopic Characterization of MO2F3.PnF5 (Pn = As, Sb),
 [ReO2F2(CH3CN)2][SbF6], and [Re2O4F5][Sb2F11]
;
_journal_name_full 'Inorganic Chemistry'
_journal_page_first 2473
_journal_page_last 2487
_journal_paper_doi 10.1021/ic9908221
_journal_volume 39
_journal_year 2000
_chemical_formula_sum 'F8 O2 Re Sb'
_chemical_formula_weight 491.95
_chemical_name_systematic
; 
 ? 
;
_space_group_IT_number 14
_symmetry_cell_setting monoclinic
_symmetry_space_group_name_Hall '-P 2ybc'
_symmetry_space_group_name_H-M 'P 1 21/c 1'
_atom_sites_solution_hydrogens geom
_atom_sites_solution_primary direct
_atom_sites_solution_secondary difmap
_audit_creation_method SHELXL
_cell_angle_alpha 90.00
_cell_angle_beta 99.01(3)
_cell_angle_gamma 90.00
_cell_formula_units_Z 4
_cell_length_a 5.4794(11)
_cell_length_b 10.039(2)
_cell_length_c 12.426(3)
_cell_measurement_temperature 293(2)
_cell_volume 675.1(3)
_computing_structure_refinement 'SHELXL-93 (Sheldrick, 1993)'
_computing_structure_solution 'SHELXS-86 (Sheldrick, 1990)'
_diffrn_ambient_temperature 293(2)
_diffrn_radiation_monochromator graphite
_diffrn_radiation_source 'fine-focus sealed tube'
_diffrn_radiation_type AgK\a
_diffrn_radiation_wavelength 0.56086
_diffrn_reflns_av_R_equivalents 0.0418
_diffrn_reflns_av_sigmaI/netI 0.0401
_diffrn_reflns_limit_h_min -1
_diffrn_reflns_limit_k_max 17
_diffrn_reflns_limit_k_min -1
_diffrn_reflns_limit_l_max 22
_diffrn_reflns_limit_l_min -22
_diffrn_reflns_number 5350
_diffrn_reflns_theta_max 30.09
_diffrn_reflns_theta_min 2.07
_exptl_absorpt_coefficient_mu 11.825
_exptl_crystal_density_diffrn 4.840
_exptl_crystal_F_000 856
_refine_diff_density_max 7.037
_refine_diff_density_min -4.545
_refine_diff_density_rms 0.542
_refine_ls_extinction_method none
_refine_ls_goodness_of_fit_all 1.253
_refine_ls_goodness_of_fit_obs 1.351
_refine_ls_matrix_type full
_refine_ls_number_parameters 112
_refine_ls_number_reflns 4042
_refine_ls_number_restraints 0
_refine_ls_restrained_S_all 1.253
_refine_ls_restrained_S_obs 1.351
_refine_ls_R_factor_all 0.0553
_refine_ls_R_factor_obs 0.0443
_refine_ls_shift/esd_max -0.002
_refine_ls_shift/esd_mean 0.000
_refine_ls_structure_factor_coef Fsqd
_refine_ls_weighting_details 'w=1/[\s^2^(Fo^2^)+(0.0298P)^2^+18.0298P] where P=(Fo^2^+2Fc^2^)/3'
_refine_ls_weighting_scheme calc
_refine_ls_wR_factor_obs 0.1130
_reflns_number_observed 3323
_reflns_number_total 4042
_reflns_observed_criterion >2sigma(I)
_cod_data_source_file ic9908221_2.cif
_cod_data_source_block ReO2F3i.SbF5
_cod_depositor_comments
;
The following automatic conversions were performed:

'_refine_ls_weighting_scheme' value 'calc
w=1/[\s^2^(Fo^2^)+(0.0298P)^2^+18.0298P] where P=(Fo^2^+2Fc^2^)/3'
was changed to 'calc'. New tag '_refine_ls_weighting_details' was
created. The value of the new tag was set to
'w=1/[\s^2^(Fo^2^)+(0.0298P)^2^+18.0298P] where P=(Fo^2^+2Fc^2^)/3'.

Automatic conversion script
Id: cif_fix_values 3143 2015-03-26 13:38:13Z robertas 
;
_cod_original_cell_volume 675.1(2)
_cod_database_code 4321018

loop_
_symmetry_equiv_pos_as_xyz
'x, y, z'
'-x, y+1/2, -z+1/2'
'-x, -y, -z'
'x, -y-1/2, z-1/2'

loop_
_atom_site_aniso_label
_atom_site_aniso_U_11
_atom_site_aniso_U_22
_atom_site_aniso_U_33
_atom_site_aniso_U_23
_atom_site_aniso_U_13
_atom_site_aniso_U_12
Sb2 0.0088(2) 0.0083(2) 0.0070(2) 0.0003(2) -0.0002(2) 0.0016(2)
Re1 0.00871(10) 0.00906(9) 0.00764(9) 0.00035(7) -0.00040(6) -0.00008(8)
Sb1 0.0089(2) 0.0090(2) 0.0078(2) -0.0010(2) -0.0004(2) -0.0008(2)
F4 0.016(2) 0.014(2) 0.011(2) 0.0038(14) 0.000(2) 0.0034(15)
F3 0.014(2) 0.012(2) 0.010(2) -0.0029(14) -0.0006(14) -0.0040(14)
F2 0.015(2) 0.020(2) 0.016(2) 0.002(2) 0.006(2) -0.003(2)
F8 0.017(2) 0.015(2) 0.017(2) -0.002(2) -0.001(2) -0.004(2)
F1 0.012(2) 0.019(2) 0.013(2) 0.000(2) 0.0033(15) -0.0020(15)
F7 0.011(2) 0.020(2) 0.016(2) -0.004(2) 0.004(2) 0.001(2)
F6 0.016(2) 0.019(2) 0.008(2) 0.0038(15) 0.0001(15) -0.001(2)
O2 0.017(2) 0.015(2) 0.013(2) 0.002(2) 0.000(2) 0.003(2)
O1 0.018(3) 0.017(2) 0.012(2) -0.005(2) -0.002(2) -0.001(2)

loop_
_atom_site_label
_atom_site_type_symbol
_atom_site_fract_x
_atom_site_fract_y
_atom_site_fract_z
_atom_site_U_iso_or_equiv
_atom_site_thermal_displace_type
_atom_site_occupancy
_atom_site_calc_flag
_atom_site_refinement_flags
_atom_site_disorder_group
Sb2 Sb 0.0000 0.5000 0.5000 0.00818(10) Uani 1 d S .
Re1 Re 0.33832(5) 0.23884(2) 0.71727(2) 0.00865(6) Uani 1 d . .
Sb1 Sb 0.0000 0.0000 0.5000 0.00873(11) Uani 1 d S .
F4 F -0.1149(9) 0.5989(5) 0.3666(4) 0.0140(8) Uani 1 d . .
F3 F -0.1935(9) -0.1548(5) 0.4445(4) 0.0126(7) Uani 1 d . .
F2 F 0.5440(10) 0.3145(5) 0.6327(4) 0.0165(8) Uani 1 d . .
F8 F -0.1933(10) 0.3565(5) 0.4474(4) 0.0166(8) Uani 1 d . .
F1 F 0.0245(9) 0.1894(5) 0.7316(4) 0.0145(8) Uani 1 d . .
F7 F 0.2776(9) -0.0748(5) 0.4588(4) 0.0153(8) Uani 1 d . .
F6 F -0.0759(9) 0.0794(5) 0.3637(4) 0.0146(8) Uani 1 d . .
F5 F 0.2554(10) 0.4302(6) 0.4358(4) 0.0161(8) Uani 1 d . .
O2 O 0.4822(12) 0.0962(6) 0.7487(5) 0.0152(9) Uani 1 d . .
O1 O 0.4118(12) 0.3289(6) 0.8300(5) 0.0162(10) Uani 1 d . .

loop_
_atom_type_symbol
_atom_type_description
_atom_type_scat_dispersion_real
_atom_type_scat_dispersion_imag
_atom_type_scat_source
O O 0.0056 0.0036 'International Tables Vol C Tables 4.2.6.8 and 6.1.1.4'
F F 0.0096 0.0061 'International Tables Vol C Tables 4.2.6.8 and 6.1.1.4'
Sb Sb -1.0547 1.0104 'International Tables Vol C Tables 4.2.6.8 and 6.1.1.4'
Re Re -0.4693 4.8944 'International Tables Vol C Tables 4.2.6.8 and 6.1.1.4'

loop_
_geom_angle_atom_site_label_1
_geom_angle_atom_site_label_2
_geom_angle_atom_site_label_3
_geom_angle
_geom_angle_site_symmetry_1
_geom_angle_site_symmetry_3
_geom_angle_publ_flag
F8 Sb2 F8 179.999(1) 3_566 . ?
F8 Sb2 F5 91.0(2) 3_566 . ?
F8 Sb2 F5 89.0(2) . . ?
F8 Sb2 F5 89.0(2) 3_566 3_566 ?
F8 Sb2 F5 91.0(2) . 3_566 ?
F5 Sb2 F5 180.000(2) . 3_566 ?
F8 Sb2 F4 90.3(2) 3_566 3_566 ?
F8 Sb2 F4 89.7(2) . 3_566 ?
F5 Sb2 F4 90.5(2) . 3_566 ?
F5 Sb2 F4 89.5(2) 3_566 3_566 ?
F8 Sb2 F4 89.7(2) 3_566 . ?
F8 Sb2 F4 90.3(2) . . ?
F5 Sb2 F4 89.5(2) . . ?
F5 Sb2 F4 90.5(2) 3_566 . ?
F4 Sb2 F4 180.0 3_566 . ?
O2 Re1 O1 103.2(3) . . ?
O2 Re1 F2 100.5(3) . . ?
O1 Re1 F2 99.8(3) . . ?
O2 Re1 F1 99.4(3) . . ?
O1 Re1 F1 100.0(3) . . ?
F2 Re1 F1 147.8(2) . . ?
O2 Re1 F4 164.5(3) . 3_566 ?
O1 Re1 F4 92.3(3) . 3_566 ?
F2 Re1 F4 76.5(2) . 3_566 ?
F1 Re1 F4 77.6(2) . 3_566 ?
O2 Re1 F3 88.5(3) . 3_556 ?
O1 Re1 F3 168.2(3) . 3_556 ?
F2 Re1 F3 78.5(2) . 3_556 ?
F1 Re1 F3 77.0(2) . 3_556 ?
F4 Re1 F3 76.0(2) 3_566 3_556 ?
F7 Sb1 F7 179.999(2) . 3_556 ?
F7 Sb1 F6 90.1(2) . 3_556 ?
F7 Sb1 F6 89.9(2) 3_556 3_556 ?
F7 Sb1 F6 89.9(2) . . ?
F7 Sb1 F6 90.1(2) 3_556 . ?
F6 Sb1 F6 180.0 3_556 . ?
F7 Sb1 F3 89.8(2) . 3_556 ?
F7 Sb1 F3 90.2(2) 3_556 3_556 ?
F6 Sb1 F3 89.3(2) 3_556 3_556 ?
F6 Sb1 F3 90.7(2) . 3_556 ?
F7 Sb1 F3 90.2(2) . . ?
F7 Sb1 F3 89.8(2) 3_556 . ?
F6 Sb1 F3 90.7(2) 3_556 . ?
F6 Sb1 F3 89.3(2) . . ?
F3 Sb1 F3 180.0 3_556 . ?
Sb2 F4 Re1 149.5(3) . 3_566 ?
Sb1 F3 Re1 136.5(2) . 3_556 ?

loop_
_geom_bond_atom_site_label_1
_geom_bond_atom_site_label_2
_geom_bond_distance
_geom_bond_site_symmetry_2
_geom_bond_publ_flag
Sb2 F8 1.846(5) 3_566 ?
Sb2 F8 1.846(5) . ?
Sb2 F5 1.853(5) . ?
Sb2 F5 1.853(5) 3_566 ?
Sb2 F4 1.950(5) 3_566 ?
Sb2 F4 1.950(5) . ?
Re1 O2 1.651(6) . ?
Re1 O1 1.662(6) . ?
Re1 F2 1.823(5) . ?
Re1 F1 1.825(5) . ?
Re1 F4 2.200(5) 3_566 ?
Re1 F3 2.210(5) 3_556 ?
Sb1 F7 1.839(5) . ?
Sb1 F7 1.839(5) 3_556 ?
Sb1 F6 1.859(5) 3_556 ?
Sb1 F6 1.859(5) . ?
Sb1 F3 1.945(4) 3_556 ?
Sb1 F3 1.946(4) . ?
F4 Re1 2.200(5) 3_566 ?
F3 Re1 2.210(5) 3_556 ?
